data_4115252
loop_
_publ_author_name
'Weiping Su'
'Xiaoying Huang'
'Jing Li'
'Huaxiang Fu'

_publ_contact_author 'Li Jing'
_publ_contact_author_address
; Department of Chemistry and Chemical Biology,
Rutgers University,
Piscataway, NJ 08854, USA
;
_publ_contact_author_email jingli@rutchem.rutgers.edu
_publ_contact_author_fax +1(732)445-2774
_publ_contact_author_phone +1(732)445-5312
_publ_section_title
;
 Crystal of Semiconducting Quantum Dots Built on Covalently Bonded T5
 [In28Cd6S54]-12: The Largest Supertetrahedral Cluster in Solid State
;
_journal_name_full 'Journal of the American Chemical Society'
_journal_page_first 12944
_journal_page_last 12945
_journal_paper_doi 10.1021/ja027830s
_journal_volume 124
_journal_year 2002
_chemical_formula_sum 'C62 H165 Cd6 In28 N12 O14 S61'
_chemical_formula_weight 7148.08
_chemical_name_systematic
; 
 ? 
;
_space_group_IT_number 137
_symmetry_cell_setting tetragonal
_symmetry_space_group_name_Hall '-P 4ac 2a'
_symmetry_space_group_name_H-M 'P 42/n m c :2'
_atom_sites_solution_hydrogens geom
_atom_sites_solution_primary direct
_atom_sites_solution_secondary difmap
_audit_creation_method SHELXL-97
_cell_angle_alpha 90.00
_cell_angle_beta 90.00
_cell_angle_gamma 90.00
_cell_formula_units_Z 2
_cell_length_a 19.623(3)
_cell_length_b 19.623(3)
_cell_length_c 24.818(5)
_cell_measurement_temperature 143(2)
_cell_volume 9556(3)
_computing_cell_refinement 'CrystalClear (Rigaku Corp., 2000)'
_computing_data_collection 'CrystalClear (Rigaku Corp., 2000)'
_computing_data_reduction 'CrystalClear (Rigaku Corp., 2000)'
_computing_molecular_graphics 'Material Studio'
_computing_publication_material 'Window Word2000'
_computing_structure_refinement 'SHELXL-97 (Sheldrick, 1997)'
_computing_structure_solution 'SHELXS-97 (Sheldrick, 1990)'
_diffrn_ambient_temperature 143(2)
_diffrn_detector_area_resol_mean 14.62
_diffrn_measured_fraction_theta_full 0.932
_diffrn_measured_fraction_theta_max 0.932
_diffrn_measurement_device 'CCD area detector'
_diffrn_measurement_device_type 'Rigaku Mercury'
_diffrn_measurement_method 'phi oscillations'
_diffrn_radiation_monochromator graphite
_diffrn_radiation_source 'rotating anode'
_diffrn_radiation_type MoK\a
_diffrn_radiation_wavelength 0.71073
_diffrn_reflns_av_R_equivalents 0.0812
_diffrn_reflns_av_sigmaI/netI 0.0430
_diffrn_reflns_limit_h_max 22
_diffrn_reflns_limit_h_min -23
_diffrn_reflns_limit_k_max 20
_diffrn_reflns_limit_k_min -23
_diffrn_reflns_limit_l_max 29
_diffrn_reflns_limit_l_min -28
_diffrn_reflns_number 55570
_diffrn_reflns_theta_full 25.34
_diffrn_reflns_theta_max 25.34
_diffrn_reflns_theta_min 2.65
_exptl_absorpt_coefficient_mu 4.660
_exptl_absorpt_correction_T_max 1.0000
_exptl_absorpt_correction_T_min 0.6419
_exptl_absorpt_correction_type multi-scan
_exptl_crystal_colour yellowish
_exptl_crystal_density_diffrn 2.484
_exptl_crystal_description block
_exptl_crystal_F_000 6738
_refine_diff_density_max 10.109
_refine_diff_density_min -2.929
_refine_diff_density_rms 0.338
_refine_ls_extinction_method none
_refine_ls_goodness_of_fit_ref 1.459
_refine_ls_hydrogen_treatment mixed
_refine_ls_matrix_type full
_refine_ls_number_parameters 116
_refine_ls_number_reflns 4614
_refine_ls_number_restraints 0
_refine_ls_restrained_S_all 1.459
_refine_ls_R_factor_all 0.1278
_refine_ls_R_factor_gt 0.0980
_refine_ls_shift/su_max 0.000
_refine_ls_shift/su_mean 0.000
_refine_ls_structure_factor_coef Fsqd
_refine_ls_weighting_details 'w=1/[\s^2^(Fo^2^)+(0.0000P)^2^+400.0000P] where P=(Fo^2^+2Fc^2^)/3'
_refine_ls_weighting_scheme calc
_refine_ls_wR_factor_gt 0.1866
_refine_ls_wR_factor_ref 0.1976
_reflns_number_gt 3311
_reflns_number_total 4614
_reflns_threshold_expression >2sigma(I)
_cod_data_source_file ja027830s-2_s1.cif
_cod_data_source_block ws1-47d
_cod_depositor_comments
;
The following automatic conversions were performed:

'_refine_ls_weighting_scheme' value 'calc
w=1/[\s^2^(Fo^2^)+(0.0000P)^2^+400.0000P] where P=(Fo^2^+2Fc^2^)/3'
was changed to 'calc'. New tag '_refine_ls_weighting_details' was
created. The value of the new tag was set to
'w=1/[\s^2^(Fo^2^)+(0.0000P)^2^+400.0000P] where P=(Fo^2^+2Fc^2^)/3'.

Automatic conversion script
Id: cif_fix_values 3143 2015-03-26 13:38:13Z robertas 
;
_cod_original_sg_symbol_H-M 'P 42/n m c'
_cod_database_code 4115252

loop_
_symmetry_equiv_pos_as_xyz
'x, y, z'
'-x+1/2, -y+1/2, z'
'-y+1/2, x, z+1/2'
'y, -x+1/2, z+1/2'
'-x, y+1/2, -z'
'x+1/2, -y, -z'
'y+1/2, x+1/2, -z+1/2'
'-y, -x, -z+1/2'
'-x, -y, -z'
'x-1/2, y-1/2, -z'
'y-1/2, -x, -z-1/2'
'-y, x-1/2, -z-1/2'
'x, -y-1/2, z'
'-x-1/2, y, z'
'-y-1/2, -x-1/2, z-1/2'
'y, x, z-1/2'

loop_
_atom_site_label
_atom_site_type_symbol
_atom_site_fract_x
_atom_site_fract_y
_atom_site_fract_z
_atom_site_U_iso_or_equiv
_atom_site_adp_type
_atom_site_occupancy
_atom_site_calc_flag
_atom_site_refinement_flags
In1 In 0.34805(10) 0.2500 0.02786(8) 0.0414(5) Uani 1 d S
In2 In 0.54825(9) 0.2500 0.02119(7) 0.0363(5) Uani 1 d S
In3 In 0.44547(6) 0.35332(7) 0.13781(5) 0.0368(3) Uani 1 d .
In4 In 0.54612(6) 0.45388(6) 0.2500 0.0340(4) Uani 1 d S
In5 In 0.7500 0.2500 0.02065(9) 0.0328(6) Uani 1 d S
In6 In 0.64946(6) 0.34927(6) 0.13792(4) 0.0311(3) Uani 0.50 d P
In7 In 0.54991(9) 0.2500 0.24975(7) 0.0314(4) Uani 0.50 d SP
Cd6 Cd 0.64946(6) 0.34927(6) 0.13792(4) 0.0311(3) Uani 0.50 d P
Cd7 Cd 0.54991(9) 0.2500 0.24975(7) 0.0314(4) Uani 0.50 d SP
S1 S 0.2500 0.2500 -0.0327(4) 0.044(2) Uani 1 d S
S2 S 0.4472(3) 0.2500 -0.0340(3) 0.0472(19) Uani 1 d S
S3 S 0.3443(2) 0.3542(3) 0.0831(2) 0.0502(13) Uani 1 d .
S4 S 0.6490(3) 0.2500 -0.0359(2) 0.0397(16) Uani 1 d S
S5 S 0.4449(2) 0.4545(3) 0.1940(2) 0.0419(12) Uani 1 d .
S6 S 0.5484(2) 0.3553(3) 0.07821(17) 0.0345(10) Uani 1 d .
S7 S 0.4433(3) 0.2500 0.1967(3) 0.0356(15) Uani 1 d S
S8 S 0.6488(2) 0.4572(2) 0.19033(17) 0.0324(9) Uani 1 d .
S9 S 0.7500 0.3556(3) 0.0769(2) 0.0308(13) Uani 1 d S
S10 S 0.6576(3) 0.2500 0.1984(2) 0.0324(14) Uani 1 d S

loop_
_atom_site_aniso_label
_atom_site_aniso_U_11
_atom_site_aniso_U_22
_atom_site_aniso_U_33
_atom_site_aniso_U_23
_atom_site_aniso_U_13
_atom_site_aniso_U_12
In1 0.0292(10) 0.0544(12) 0.0406(10) 0.000 -0.0045(8) 0.000
In2 0.0270(9) 0.0508(12) 0.0310(9) 0.000 -0.0009(7) 0.000
In3 0.0304(7) 0.0421(8) 0.0380(7) -0.0019(6) -0.0050(5) 0.0033(6)
In4 0.0337(6) 0.0337(6) 0.0345(9) -0.0027(6) -0.0027(6) 0.0060(7)
In5 0.0254(13) 0.0456(16) 0.0275(12) 0.000 0.000 0.000
In6 0.0270(6) 0.0372(7) 0.0292(6) -0.0014(5) -0.0008(5) 0.0008(5)
In7 0.0321(9) 0.0313(9) 0.0310(9) 0.000 -0.0030(8) 0.000
Cd6 0.0270(6) 0.0372(7) 0.0292(6) -0.0014(5) -0.0008(5) 0.0008(5)
Cd7 0.0321(9) 0.0313(9) 0.0310(9) 0.000 -0.0030(8) 0.000
S1 0.025(5) 0.075(7) 0.031(5) 0.000 0.000 0.000
S2 0.023(3) 0.087(6) 0.032(3) 0.000 -0.005(3) 0.000
S3 0.033(3) 0.063(3) 0.055(3) -0.011(3) -0.013(2) 0.011(3)
S4 0.020(3) 0.075(5) 0.024(3) 0.000 -0.001(2) 0.000
S5 0.033(3) 0.045(3) 0.047(3) -0.008(2) -0.010(2) 0.012(2)
S6 0.026(2) 0.044(3) 0.033(2) -0.002(2) -0.0053(18) 0.002(2)
S7 0.032(4) 0.040(4) 0.035(3) 0.000 -0.007(3) 0.000
S8 0.029(2) 0.034(2) 0.034(2) -0.0021(19) -0.0004(19) 0.0031(18)
S9 0.026(3) 0.038(3) 0.028(3) 0.000(3) 0.000 0.000
S10 0.034(4) 0.030(3) 0.033(3) 0.000 0.001(3) 0.000

loop_
_atom_type_symbol
_atom_type_description
_atom_type_scat_dispersion_real
_atom_type_scat_dispersion_imag
_atom_type_scat_source
C C 0.0033 0.0016 'International Tables Vol C Tables 4.2.6.8 and 6.1.1.4'
H H 0.0000 0.0000 'International Tables Vol C Tables 4.2.6.8 and 6.1.1.4'
N N 0.0061 0.0033 'International Tables Vol C Tables 4.2.6.8 and 6.1.1.4'
O O 0.0106 0.0060 'International Tables Vol C Tables 4.2.6.8 and 6.1.1.4'
S S 0.1246 0.1234 'International Tables Vol C Tables 4.2.6.8 and 6.1.1.4'
Cd Cd -0.8075 1.2024 'International Tables Vol C Tables 4.2.6.8 and 6.1.1.4'
In In -0.7276 1.3100 'International Tables Vol C Tables 4.2.6.8 and 6.1.1.4'

loop_
_geom_angle_atom_site_label_1
_geom_angle_atom_site_label_2
_geom_angle_atom_site_label_3
_geom_angle
_geom_angle_site_symmetry_1
_geom_angle_site_symmetry_3
S1 In1 S3 108.62(15) . .
S1 In1 S3 108.62(15) . 13_565
S3 In1 S3 112.3(3) . 13_565
S1 In1 S2 103.7(2) . .
S3 In1 S2 111.60(15) . .
S3 In1 S2 111.60(15) 13_565 .
S2 In2 S4 109.7(2) . .
S2 In2 S6 108.78(13) . .
S4 In2 S6 109.18(13) . .
S2 In2 S6 108.78(13) . 13_565
S4 In2 S6 109.18(13) . 13_565
S6 In2 S6 111.2(2) . 13_565
S3 In3 S5 108.35(18) . .
S3 In3 S7 108.8(2) . .
S5 In3 S7 109.10(17) . .
S3 In3 S6 109.38(17) . .
S5 In3 S6 109.32(17) . .
S7 In3 S6 111.83(19) . .
S5 In4 S5 108.6(2) . 8_665
S5 In4 S8 108.72(15) . .
S5 In4 S8 108.80(16) 8_665 .
S5 In4 S8 108.80(16) . 8_665
S5 In4 S8 108.72(15) 8_665 8_665
S8 In4 S8 113.1(2) . 8_665
S4 In5 S4 109.4(3) 2_655 .
S4 In5 S9 108.84(10) 2_655 .
S4 In5 S9 108.84(10) . .
S4 In5 S9 108.84(10) 2_655 2_655
S4 In5 S9 108.84(10) . 2_655
S9 In5 S9 112.1(3) . 2_655
S10 In6 S6 117.01(19) . .
S10 In6 S8 110.78(15) . .
S6 In6 S8 105.55(16) . .
S10 In6 S9 111.0(2) . .
S6 In6 S9 105.55(15) . .
S8 In6 S9 106.27(18) . .
S10 In7 S7 116.8(2) . .
S10 In7 S8 110.90(13) . 8_665
S7 In7 S8 105.75(14) . 8_665
S10 In7 S8 110.90(13) . 12_656
S7 In7 S8 105.75(14) . 12_656
S8 In7 S8 106.1(2) 8_665 12_656
In1 S1 In1 104.0(4) . 2
In2 S2 In1 107.1(3) . .
In3 S3 In1 106.5(2) . .
In5 S4 In2 109.0(2) . .
In4 S5 In3 108.73(18) . .
In6 S6 In3 106.95(16) . .
In6 S6 In2 107.39(18) . .
In3 S6 In2 108.68(18) . .
In7 S7 In3 107.29(18) . 13_565
In7 S7 In3 107.29(18) . .
In3 S7 In3 108.4(2) 13_565 .
Cd7 S8 In7 0.00(10) 11_666 11_666
Cd7 S8 In6 105.17(17) 11_666 .
In7 S8 In6 105.17(17) 11_666 .
Cd7 S8 In4 106.74(16) 11_666 .
In7 S8 In4 106.74(16) 11_666 .
In6 S8 In4 106.97(17) . .
Cd6 S9 In6 0.00(8) 14_755 14_755
Cd6 S9 In6 104.8(2) 14_755 .
In6 S9 In6 104.8(2) 14_755 .
Cd6 S9 In5 107.39(19) 14_755 .
In6 S9 In5 107.39(19) 14_755 .
In6 S9 In5 107.39(19) . .
Cd6 S10 In6 0.00(8) 13_565 13_565
Cd6 S10 In6 104.4(2) 13_565 .
In6 S10 In6 104.4(2) 13_565 .
Cd6 S10 In7 104.98(18) 13_565 .
In6 S10 In7 104.98(18) 13_565 .
In6 S10 In7 104.98(18) . .

loop_
_geom_bond_atom_site_label_1
_geom_bond_atom_site_label_2
_geom_bond_distance
_geom_bond_site_symmetry_2
In1 S1 2.442(6) .
In1 S3 2.462(6) .
In1 S3 2.462(6) 13_565
In1 S2 2.479(7) .
In2 S2 2.410(6) .
In2 S4 2.433(6) .
In2 S6 2.505(5) .
In2 S6 2.505(5) 13_565
In3 S3 2.405(5) .
In3 S5 2.427(5) .
In3 S7 2.500(4) .
In3 S6 2.503(5) .
In4 S5 2.424(5) .
In4 S5 2.424(5) 8_665
In4 S8 2.502(4) .
In4 S8 2.502(4) 8_665
In5 S4 2.429(6) 2_655
In5 S4 2.429(6) .
In5 S9 2.497(7) .
In5 S9 2.498(7) 2_655
In6 S10 2.465(4) .
In6 S6 2.479(4) .
In6 S8 2.485(4) .
In6 S9 2.491(4) .
In7 S10 2.468(7) .
In7 S7 2.471(6) .
In7 S8 2.484(4) 8_665
In7 S8 2.484(4) 12_656
S1 In1 2.442(6) 2
S7 In3 2.500(4) 13_565
S8 Cd7 2.484(4) 11_666
S8 In7 2.484(4) 11_666
S9 Cd6 2.491(4) 14_755
S9 In6 2.491(4) 14_755
S10 Cd6 2.465(4) 13_565
S10 In6 2.465(4) 13_565
